data_4001105
loop_
_publ_author_name
'Lai, Yu-Lun'
'Chiang, Ray-Kuang'
'Lii, Kwang-Hwa'
'Wang, Sue-Lein'

_publ_section_title
;
 The First Organically Templated Tetravalent Uranium Phosphates with
 Dimer-Structured Topologies
;
_journal_issue 2
_journal_name_full 'Chemistry of Materials'
_journal_page_first 523
_journal_paper_doi 10.1021/cm7027959
_journal_volume 20
_journal_year 2008
_chemical_formula_sum 'C4 H17 F3 N3 O12 P3 U2'
_chemical_formula_weight 925.18
_chemical_name_systematic
; 
 ? 
;
_space_group_IT_number 2
_symmetry_cell_setting triclinic
_symmetry_space_group_name_Hall '-P 1'
_symmetry_space_group_name_H-M 'P -1'
_atom_sites_solution_hydrogens geom
_atom_sites_solution_primary direct
_atom_sites_solution_secondary difmap
_audit_creation_method SHELXL-97
_cell_angle_alpha 73.6680(10)
_cell_angle_beta 65.3660(10)
_cell_angle_gamma 65.9160(10)
_cell_formula_units_Z 2
_cell_length_a 9.1657(4)
_cell_length_b 10.0618(4)
_cell_length_c 10.7584(4)
_cell_measurement_reflns_used 5658
_cell_measurement_temperature 293(2)
_cell_measurement_theta_max 28.29
_cell_measurement_theta_min 2.509
_cell_volume 815.95(6)
_computing_cell_refinement 'Bruker SMART'
_computing_data_collection 'Bruker SMART'
_computing_data_reduction 'Bruker SHELXTL'
_computing_molecular_graphics 'Bruker SHELXTL'
_computing_publication_material 'Bruker SHELXTL'
_computing_structure_refinement 'SHELXL-97 (Sheldrick, 1997)'
_computing_structure_solution 'SHELXS-97 (Sheldrick, 1990)'
_diffrn_ambient_temperature 293(2)
_diffrn_measured_fraction_theta_full 0.996
_diffrn_measured_fraction_theta_max 0.996
_diffrn_measurement_device_type 'CCD area detector'
_diffrn_measurement_method 'phi and omega scans'
_diffrn_radiation_monochromator graphite
_diffrn_radiation_source 'fine-focus sealed tube'
_diffrn_radiation_type MoK\a
_diffrn_radiation_wavelength 0.71073
_diffrn_reflns_av_R_equivalents 0.0326
_diffrn_reflns_av_sigmaI/netI 0.0358
_diffrn_reflns_limit_h_max 12
_diffrn_reflns_limit_h_min -12
_diffrn_reflns_limit_k_max 13
_diffrn_reflns_limit_k_min -13
_diffrn_reflns_limit_l_max 14
_diffrn_reflns_limit_l_min -14
_diffrn_reflns_number 9672
_diffrn_reflns_theta_full 28.29
_diffrn_reflns_theta_max 28.29
_diffrn_reflns_theta_min 2.10
_exptl_absorpt_coefficient_mu 20.219
_exptl_absorpt_correction_T_max 0.982
_exptl_absorpt_correction_T_min 0.547
_exptl_absorpt_correction_type empirical
_exptl_crystal_density_diffrn 3.766
_exptl_crystal_density_method 'not measured'
_exptl_crystal_description tabular
_exptl_crystal_F_000 828
_exptl_crystal_size_max 0.20
_exptl_crystal_size_mid 0.05
_exptl_crystal_size_min 0.05
_refine_diff_density_max 1.428
_refine_diff_density_min -0.992
_refine_diff_density_rms 0.199
_refine_ls_extinction_method none
_refine_ls_goodness_of_fit_ref 1.052
_refine_ls_hydrogen_treatment constr
_refine_ls_matrix_type full
_refine_ls_number_parameters 244
_refine_ls_number_reflns 4038
_refine_ls_number_restraints 0
_refine_ls_restrained_S_all 1.052
_refine_ls_R_factor_all 0.0281
_refine_ls_R_factor_gt 0.0247
_refine_ls_shift/su_max 0.021
_refine_ls_shift/su_mean 0.003
_refine_ls_structure_factor_coef Fsqd
_refine_ls_weighting_details 'calc w=1/[\s^2^(Fo^2^)+(0.0240P)^2^+0.0000P] where P=(Fo^2^+2Fc^2^)/3'
_refine_ls_weighting_scheme calc
_refine_ls_wR_factor_gt 0.0528
_refine_ls_wR_factor_ref 0.0542
_reflns_number_gt 3720
_reflns_number_total 4038
_reflns_threshold_expression >2sigma(I)
_cod_data_source_file cm7027959-file002.cif
_cod_data_source_block compound_1
_cod_original_sg_symbol_H-M P-1
_cod_database_code 4001105

loop_
_symmetry_equiv_pos_as_xyz
'x, y, z'
'-x, -y, -z'

loop_
_atom_site_label
_atom_site_type_symbol
_atom_site_fract_x
_atom_site_fract_y
_atom_site_fract_z
_atom_site_U_iso_or_equiv
_atom_site_adp_type
_atom_site_occupancy
_atom_site_symmetry_multiplicity
_atom_site_calc_flag
U1 U 1.76315(2) 0.941137(19) -0.540252(18) 0.00937(5) Uani 1 1 d
U2 U 1.42940(2) 0.487547(19) -0.288908(18) 0.00924(5) Uani 1 1 d
P1 P 1.45951(16) 0.82184(14) -0.22568(13) 0.0109(2) Uani 1 1 d
P2 P 2.16605(16) 0.74012(14) -0.48933(14) 0.0107(2) Uani 1 1 d
P3 P 1.62269(16) 0.73675(14) -0.59976(13) 0.0098(2) Uani 1 1 d
F1 F 1.9997(4) 0.9307(4) -0.7160(3) 0.0213(7) Uani 1 1 d
F2 F 1.1876(4) 0.5032(4) -0.1077(3) 0.0233(7) Uani 1 1 d
F3 F 1.5181(5) 0.3695(4) -0.1096(3) 0.0311(9) Uani 1 1 d
O1 O 1.4252(5) 0.8345(4) -0.0711(4) 0.0185(8) Uani 1 1 d
O2 O 1.4740(5) 0.6664(4) -0.2297(4) 0.0183(8) Uani 1 1 d
O3 O 1.3077(4) 0.9363(4) -0.2605(4) 0.0169(8) Uani 1 1 d
O4 O 1.6281(4) 0.8511(4) -0.3116(4) 0.0150(8) Uani 1 1 d
O5 O 2.1919(5) 0.8904(4) -0.5235(4) 0.0194(8) Uani 1 1 d
O6 O 1.9788(4) 0.7637(4) -0.4597(4) 0.0148(8) Uani 1 1 d
O7 O 2.2798(4) 0.6555(4) -0.6144(4) 0.0143(7) Uani 1 1 d
O8 O 2.2106(5) 0.6544(4) -0.3607(4) 0.0183(8) Uani 1 1 d
O9 O 1.5137(4) 0.8798(4) -0.5387(4) 0.0125(7) Uani 1 1 d
O10 O 1.5592(4) 0.6086(4) -0.5138(3) 0.0117(7) Uani 1 1 d
O11 O 1.8014(5) 0.7143(4) -0.6029(4) 0.0182(8) Uani 1 1 d
O12 O 1.6294(5) 0.7370(4) -0.7458(4) 0.0169(8) Uani 1 1 d
N1 N 0.7264(6) 0.9956(6) -0.1629(5) 0.0239(11) Uani 1 1 d
N2 N 0.9674(6) 0.7064(5) 0.0560(5) 0.0201(10) Uani 1 1 d
N3 N 1.1134(6) 0.5077(5) 0.3240(5) 0.0198(10) Uani 1 1 d
C1 C 0.8057(8) 0.8490(7) -0.0962(7) 0.0294(14) Uani 1 1 d
C2 C 0.9179(7) 0.8548(6) -0.0268(6) 0.0217(12) Uani 1 1 d
C3 C 1.1099(8) 0.6770(6) 0.1052(6) 0.0234(12) Uani 1 1 d
C4 C 1.1637(8) 0.5187(6) 0.1718(6) 0.0233(13) Uani 1 1 d
H1 H 0.6630 1.0177 -0.2140 0.050 Uiso 1 1 d
H2 H 0.8587 1.0001 -0.2388 0.050 Uiso 1 1 d
H3 H 0.6780 1.0637 -0.1168 0.050 Uiso 1 1 d
H4 H 0.8611 0.7946 -0.1817 0.050 Uiso 1 1 d
H5 H 0.7205 0.8067 -0.0335 0.050 Uiso 1 1 d
H6 H 0.9933 0.9153 -0.0756 0.050 Uiso 1 1 d
H8 H 1.0216 0.6329 0.0003 0.050 Uiso 1 1 d
H9 H 0.8424 0.6999 0.1086 0.050 Uiso 1 1 d
H10 H 1.0714 0.7605 0.1538 0.050 Uiso 1 1 d
H11 H 1.1811 0.6985 0.0340 0.050 Uiso 1 1 d
H12 H 1.2786 0.4597 0.1352 0.050 Uiso 1 1 d
H13 H 1.0872 0.4809 0.1585 0.050 Uiso 1 1 d
H14 H 1.1683 0.4009 0.3607 0.050 Uiso 1 1 d
H15 H 1.0102 0.5416 0.3617 0.050 Uiso 1 1 d
H16 H 1.2023 0.5278 0.3473 0.050 Uiso 1 1 d
H17 H 1.4501 0.7538 0.0018 0.050 Uiso 1 1 d

loop_
_atom_site_aniso_label
_atom_site_aniso_U_11
_atom_site_aniso_U_22
_atom_site_aniso_U_33
_atom_site_aniso_U_23
_atom_site_aniso_U_13
_atom_site_aniso_U_12
U1 0.00814(9) 0.00869(9) 0.01139(10) -0.00130(7) -0.00347(7) -0.00284(7)
U2 0.01016(9) 0.00944(9) 0.00847(9) -0.00066(7) -0.00327(7) -0.00391(7)
P1 0.0115(6) 0.0123(6) 0.0100(6) -0.0007(5) -0.0043(5) -0.0051(5)
P2 0.0087(6) 0.0108(6) 0.0142(6) -0.0030(5) -0.0055(5) -0.0023(5)
P3 0.0092(5) 0.0098(6) 0.0112(6) -0.0021(5) -0.0021(5) -0.0048(5)
F1 0.0145(15) 0.0274(18) 0.0155(15) 0.0011(14) -0.0014(13) -0.0073(14)
F2 0.0221(17) 0.0250(18) 0.0168(16) -0.0068(14) 0.0035(14) -0.0098(14)
F3 0.044(2) 0.033(2) 0.0181(17) 0.0089(15) -0.0179(17) -0.0145(17)
O1 0.025(2) 0.020(2) 0.0116(18) -0.0010(15) -0.0071(16) -0.0077(17)
O2 0.025(2) 0.0139(19) 0.020(2) -0.0006(16) -0.0121(17) -0.0080(16)
O3 0.0119(17) 0.022(2) 0.0145(18) 0.0002(16) -0.0050(15) -0.0052(16)
O4 0.0103(17) 0.0187(19) 0.0145(18) 0.0001(15) -0.0042(15) -0.0048(15)
O5 0.0165(18) 0.0158(19) 0.030(2) -0.0081(17) -0.0074(17) -0.0069(15)
O6 0.0117(17) 0.0134(18) 0.0202(19) 0.0000(15) -0.0078(16) -0.0040(14)
O7 0.0133(17) 0.0119(17) 0.0169(18) -0.0031(15) -0.0071(15) -0.0008(14)
O8 0.0133(18) 0.021(2) 0.0144(18) -0.0063(16) -0.0060(15) 0.0034(15)
O9 0.0138(17) 0.0081(16) 0.0139(18) -0.0028(14) -0.0024(15) -0.0035(14)
O10 0.0131(17) 0.0114(17) 0.0115(17) -0.0001(14) -0.0053(14) -0.0049(14)
O11 0.0118(17) 0.0173(19) 0.029(2) -0.0106(17) -0.0038(17) -0.0067(15)
O12 0.025(2) 0.019(2) 0.0087(17) -0.0014(15) -0.0017(16) -0.0148(16)
N1 0.017(2) 0.033(3) 0.021(2) -0.002(2) -0.006(2) -0.010(2)
N2 0.016(2) 0.020(2) 0.024(2) -0.004(2) -0.005(2) -0.0069(19)
N3 0.016(2) 0.020(2) 0.018(2) -0.0023(19) -0.005(2) -0.0013(19)
C1 0.036(4) 0.031(3) 0.030(3) -0.001(3) -0.017(3) -0.016(3)
C2 0.025(3) 0.020(3) 0.026(3) 0.006(2) -0.014(3) -0.014(2)
C3 0.029(3) 0.021(3) 0.024(3) -0.001(2) -0.011(3) -0.010(2)
C4 0.028(3) 0.019(3) 0.022(3) -0.008(2) -0.012(3) -0.001(2)

loop_
_atom_type_symbol
_atom_type_description
_atom_type_scat_dispersion_real
_atom_type_scat_dispersion_imag
_atom_type_scat_source
C C 0.0033 0.0016 'International Tables Vol C Tables 4.2.6.8 and 6.1.1.4'
H H 0.0000 0.0000 'International Tables Vol C Tables 4.2.6.8 and 6.1.1.4'
N N 0.0061 0.0033 'International Tables Vol C Tables 4.2.6.8 and 6.1.1.4'
O O 0.0106 0.0060 'International Tables Vol C Tables 4.2.6.8 and 6.1.1.4'
F F 0.0171 0.0103 'International Tables Vol C Tables 4.2.6.8 and 6.1.1.4'
P P 0.1023 0.0942 'International Tables Vol C Tables 4.2.6.8 and 6.1.1.4'
U U -9.6767 9.6646 'International Tables Vol C Tables 4.2.6.8 and 6.1.1.4'

loop_
_geom_angle_atom_site_label_1
_geom_angle_atom_site_label_2
_geom_angle_atom_site_label_3
_geom_angle
_geom_angle_site_symmetry_1
_geom_angle_site_symmetry_3
F1 U1 O5 86.79(14) . 2_974
F1 U1 O4 148.30(12) . .
O5 U1 O4 93.28(14) 2_974 .
F1 U1 O6 75.16(12) . .
O5 U1 O6 87.46(13) 2_974 .
O4 U1 O6 73.18(12) . .
F1 U1 O3 71.74(12) . 2_874
O5 U1 O3 103.49(14) 2_974 2_874
O4 U1 O3 138.19(12) . 2_874
O6 U1 O3 144.30(13) . 2_874
F1 U1 O9 136.57(12) . 2_874
O5 U1 O9 75.79(13) 2_974 2_874
O4 U1 O9 73.33(12) . 2_874
O6 U1 O9 141.37(12) . 2_874
O3 U1 O9 74.18(12) 2_874 2_874
F1 U1 O11 83.59(13) . .
O5 U1 O11 161.86(13) 2_974 .
O4 U1 O11 86.98(13) . .
O6 U1 O11 75.25(12) . .
O3 U1 O11 88.04(13) 2_874 .
O9 U1 O11 121.37(12) 2_874 .
F1 U1 O9 124.62(11) . .
O5 U1 O9 139.93(12) 2_974 .
O4 U1 O9 72.81(11) . .
O6 U1 O9 121.73(12) . .
O3 U1 O9 69.75(12) 2_874 .
O9 U1 O9 64.29(13) 2_874 .
O11 U1 O9 57.15(11) . .
F1 U1 P3 103.26(9) . .
O5 U1 P3 168.56(10) 2_974 .
O4 U1 P3 81.08(9) . .
O6 U1 P3 100.30(9) . .
O3 U1 P3 75.07(10) 2_874 .
O9 U1 P3 93.00(9) 2_874 .
O11 U1 P3 28.63(9) . .
O9 U1 P3 28.73(8) . .
F3 U2 F2 76.05(13) . .
F3 U2 O8 146.65(13) . 1_455
F2 U2 O8 72.71(13) . 1_455
F3 U2 O2 77.33(13) . .
F2 U2 O2 92.51(13) . .
O8 U2 O2 92.57(13) 1_455 .
F3 U2 O7 74.14(13) . 2_964
F2 U2 O7 145.58(12) . 2_964
O8 U2 O7 139.12(12) 1_455 2_964
O2 U2 O7 97.36(13) . 2_964
F3 U2 O10 133.12(13) . .
F2 U2 O10 144.50(12) . .
O8 U2 O10 73.49(12) 1_455 .
O2 U2 O10 78.47(13) . .
O7 U2 O10 69.92(12) 2_964 .
F3 U2 O12 81.32(13) . 2_864
F2 U2 O12 73.21(12) . 2_864
O8 U2 O12 100.29(13) 1_455 2_864
O2 U2 O12 156.69(12) . 2_864
O7 U2 O12 85.59(13) 2_964 2_864
O10 U2 O12 123.74(11) . 2_864
F3 U2 O10 130.74(12) . 2_864
F2 U2 O10 113.14(12) . 2_864
O8 U2 O10 73.73(12) 1_455 2_864
O2 U2 O10 144.65(12) . 2_864
O7 U2 O10 75.45(11) 2_964 2_864
O10 U2 O10 66.48(13) . 2_864
O12 U2 O10 58.48(11) 2_864 2_864
F3 U2 P3 107.99(10) . 2_864
F2 U2 P3 91.58(9) . 2_864
O8 U2 P3 84.42(10) 1_455 2_864
O2 U2 P3 173.97(10) . 2_864
O7 U2 P3 81.68(9) 2_964 2_864
O10 U2 P3 95.65(8) . 2_864
O12 U2 P3 29.32(8) 2_864 2_864
O10 U2 P3 29.36(8) 2_864 2_864
O3 P1 O2 112.0(2) . .
O3 P1 O4 113.9(2) . .
O2 P1 O4 111.6(2) . .
O3 P1 O1 105.6(2) . .
O2 P1 O1 107.8(2) . .
O4 P1 O1 105.3(2) . .
O8 P2 O6 108.4(2) . .
O8 P2 O7 110.99(19) . .
O6 P2 O7 109.5(2) . .
O8 P2 O5 109.7(2) . .
O6 P2 O5 109.6(2) . .
O7 P2 O5 108.7(2) . .
O9 P3 O10 112.5(2) . .
O9 P3 O12 115.7(2) . .
O10 P3 O12 103.4(2) . .
O9 P3 O11 102.8(2) . .
O10 P3 O11 112.5(2) . .
O12 P3 O11 110.2(2) . .
O9 P3 U2 137.01(15) . 2_864
O10 P3 U2 53.65(13) . 2_864
O12 P3 U2 50.25(14) . 2_864
O11 P3 U2 120.13(15) . 2_864
O9 P3 U1 55.08(14) . .
O10 P3 U1 133.71(14) . .
O12 P3 U1 122.39(15) . .
O11 P3 U1 48.26(14) . .
U2 P3 U1 166.25(5) 2_864 .
P1 O1 H17 127.3 . .
P1 O2 U2 157.0(2) . .
P1 O3 U1 137.8(2) . 2_874
P1 O4 U1 137.7(2) . .
P2 O5 U1 148.9(2) . 2_974
P2 O6 U1 135.1(2) . .
P2 O7 U2 137.8(2) . 2_964
P2 O8 U2 143.0(2) . 1_655
P3 O9 U1 148.0(2) . 2_874
P3 O9 U1 96.19(16) . .
U1 O9 U1 115.71(13) 2_874 .
P3 O10 U2 148.7(2) . .
P3 O10 U2 97.00(16) . 2_864
U2 O10 U2 113.52(13) . 2_864
P3 O11 U1 103.11(18) . .
P3 O12 U2 100.42(17) . 2_864
C1 N1 H1 127.6 . .
C1 N1 H2 90.8 . .
H1 N1 H2 106.2 . .
C1 N1 H3 117.3 . .
H1 N1 H3 102.6 . .
H2 N1 H3 110.4 . .
C3 N2 C2 114.7(4) . .
C3 N2 H8 97.5 . .
C2 N2 H8 110.8 . .
C3 N2 H9 132.3 . .
C2 N2 H9 97.0 . .
H8 N2 H9 103.6 . .
C4 N3 H14 108.1 . .
C4 N3 H15 112.3 . .
H14 N3 H15 114.9 . .
C4 N3 H16 109.9 . .
H14 N3 H16 84.2 . .
H15 N3 H16 123.8 . .
N1 C1 C2 111.6(5) . .
N1 C1 H4 97.2 . .
C2 C1 H4 119.6 . .
N1 C1 H5 110.4 . .
C2 C1 H5 112.2 . .
H4 C1 H5 104.6 . .
N2 C2 C1 106.5(5) . .
N2 C2 H6 124.3 . .
C1 C2 H6 119.0 . .
N2 C3 C4 110.3(5) . .
N2 C3 H10 103.7 . .
C4 C3 H10 122.7 . .
N2 C3 H11 101.4 . .
C4 C3 H11 115.3 . .
H10 C3 H11 100.9 . .
N3 C4 C3 111.9(5) . .
N3 C4 H12 109.4 . .
C3 C4 H12 117.8 . .
N3 C4 H13 105.2 . .
C3 C4 H13 100.9 . .
H12 C4 H13 110.7 . .

loop_
_geom_bond_atom_site_label_1
_geom_bond_atom_site_label_2
_geom_bond_distance
_geom_bond_site_symmetry_2
U1 F1 2.190(3) .
U1 O5 2.230(4) 2_974
U1 O4 2.351(4) .
U1 O6 2.350(3) .
U1 O3 2.358(3) 2_874
U1 O9 2.396(3) 2_874
U1 O11 2.409(4) .
U1 O9 2.593(3) .
U1 P3 3.1440(13) .
U2 F3 2.242(3) .
U2 F2 2.241(3) .
U2 O8 2.291(3) 1_455
U2 O2 2.296(4) .
U2 O7 2.379(3) 2_964
U2 O10 2.424(3) .
U2 O12 2.426(4) 2_864
U2 O10 2.518(3) 2_864
U2 P3 3.1036(13) 2_864
P1 O3 1.512(4) .
P1 O2 1.526(4) .
P1 O4 1.535(4) .
P1 O1 1.591(4) .
P2 O8 1.529(4) .
P2 O6 1.536(4) .
P2 O7 1.540(4) .
P2 O5 1.545(4) .
P3 O9 1.520(4) .
P3 O10 1.533(4) .
P3 O12 1.545(4) .
P3 O11 1.547(4) .
P3 U2 3.1036(13) 2_864
O1 H17 0.9829 .
O3 U1 2.358(3) 2_874
O5 U1 2.230(4) 2_974
O7 U2 2.379(3) 2_964
O8 U2 2.291(3) 1_655
O9 U1 2.396(3) 2_874
O10 U2 2.518(3) 2_864
O12 U2 2.426(4) 2_864
N1 C1 1.477(8) .
N1 H1 0.8836 .
N1 H2 1.1567 .
N1 H3 0.8201 .
N2 C3 1.499(7) .
N2 C2 1.505(7) .
N2 H8 0.9238 .
N2 H9 1.0661 .
N3 C4 1.488(7) .
N3 H14 1.0244 .
N3 H15 0.8189 .
N3 H16 1.0493 .
C1 C2 1.527(8) .
C1 H4 1.0348 .
C1 H5 0.9574 .
C2 H6 0.9924 .
C3 C4 1.519(8) .
C3 H10 0.9774 .
C3 H11 0.8149 .
C4 H12 0.9442 .
C4 H13 0.9947 .
